data_7019885
loop_
_publ_author_name
'Demir, Selvan'
'Siladke, Nathan A.'
'Ziller, Joseph W.'
'Evans, William J.'

_publ_section_title
;
 Scandium and yttrium metallocene borohydride complexes: comparisons of
 (BH(4))(1-)vs. (BPh(4))(1-) coordination and reactivity.
;
_journal_issue 32
_journal_name_full 'Dalton transactions (Cambridge, England : 2003)'
_journal_page_first 9659
_journal_page_last 9666
_journal_paper_doi 10.1039/c2dt30861d
_journal_volume 41
_journal_year 2012
_chemical_formula_sum 'C18 H30 B Sc'
_chemical_formula_weight 302.19
_chemical_name_systematic
;
?
;
_space_group_IT_number 14
_symmetry_cell_setting monoclinic
_symmetry_space_group_name_Hall '-P 2yn'
_symmetry_space_group_name_H-M 'P 1 21/n 1'
_atom_sites_solution_hydrogens difmap
_atom_sites_solution_primary direct
_atom_sites_solution_secondary difmap
_audit_creation_method SHELXTL
_cell_angle_alpha 90.00
_cell_angle_beta 102.9693(4)
_cell_angle_gamma 90.00
_cell_formula_units_Z 4
_cell_length_a 12.5375(5)
_cell_length_b 11.2389(4)
_cell_length_c 12.6035(5)
_cell_measurement_reflns_used 9902
_cell_measurement_temperature 98(2)
_cell_measurement_theta_max 28.28
_cell_measurement_theta_min 2.46
_cell_volume 1730.63(12)
_computing_cell_refinement 'Bruker SMART APEX2/SAINT'
_computing_data_collection 'Bruker SMART APEX2'
_computing_data_reduction 'Bruker SAINT'
_computing_molecular_graphics 'Bruker SHELXTL'
_computing_publication_material 'Bruker SHELXTL'
_computing_structure_refinement 'SHELXL-97 (Sheldrick, 2008)'
_computing_structure_solution 'SHELXS-97 (Sheldrick, 2008)'
_diffrn_ambient_temperature 98(2)
_diffrn_measured_fraction_theta_full 0.976
_diffrn_measured_fraction_theta_max 0.976
_diffrn_measurement_device_type 'Bruker SMART APEX II CCD'
_diffrn_measurement_method 'phi and omega'
_diffrn_radiation_monochromator graphite
_diffrn_radiation_source 'fine-focus sealed tube'
_diffrn_radiation_type MoK\a
_diffrn_radiation_wavelength 0.71073
_diffrn_reflns_av_R_equivalents 0.0178
_diffrn_reflns_av_sigmaI/netI 0.0124
_diffrn_reflns_limit_h_max 16
_diffrn_reflns_limit_h_min -16
_diffrn_reflns_limit_k_max 14
_diffrn_reflns_limit_k_min -14
_diffrn_reflns_limit_l_max 16
_diffrn_reflns_limit_l_min -16
_diffrn_reflns_number 19981
_diffrn_reflns_theta_full 28.30
_diffrn_reflns_theta_max 28.30
_diffrn_reflns_theta_min 2.07
_exptl_absorpt_coefficient_mu 0.414
_exptl_absorpt_correction_T_max 0.8964
_exptl_absorpt_correction_T_min 0.8652
_exptl_absorpt_correction_type multi-scan
_exptl_absorpt_process_details 'Bruker SADABS'
_exptl_crystal_colour colourless
_exptl_crystal_density_diffrn 1.160
_exptl_crystal_density_meas ?
_exptl_crystal_density_method 'not measured'
_exptl_crystal_description irregular
_exptl_crystal_F_000 656
_exptl_crystal_size_max 0.36
_exptl_crystal_size_mid 0.29
_exptl_crystal_size_min 0.27
_refine_diff_density_max 0.408
_refine_diff_density_min -0.252
_refine_diff_density_rms 0.051
_refine_ls_extinction_method none
_refine_ls_goodness_of_fit_ref 1.029
_refine_ls_hydrogen_treatment refall
_refine_ls_matrix_type full
_refine_ls_number_parameters 301
_refine_ls_number_reflns 4209
_refine_ls_number_restraints 0
_refine_ls_restrained_S_all 1.029
_refine_ls_R_factor_all 0.0290
_refine_ls_R_factor_gt 0.0272
_refine_ls_shift/su_max 0.002
_refine_ls_shift/su_mean 0.000
_refine_ls_structure_factor_coef Fsqd
_refine_ls_weighting_details 'calc w=1/[\s^2^(Fo^2^)+(0.0475P)^2^+0.5450P] where P=(Fo^2^+2Fc^2^)/3'
_refine_ls_weighting_scheme calc
_refine_ls_wR_factor_gt 0.0745
_refine_ls_wR_factor_ref 0.0765
_reflns_number_gt 3940
_reflns_number_total 4209
_reflns_threshold_expression >2sigma(I)
_cod_data_source_file c2dt30861d.txt
_cod_data_source_block sd5
_cod_depositor_comments
;
The following automatic conversions were performed:

'_symmetry_cell_setting' value 'Monoclinic' changed to 'monoclinic'
according to /home/saulius/struct/CIF-dictionaries/cif_core.dic
dictionary named 'cif_core.dic' version 2.4.1 from 2010-06-29.

Automatic conversion script
Id: cif_fix_values 1891 2012-01-12 08:04:46Z andrius 

The following automatic conversions were performed:

'_exptl_crystal_density_meas' value 'none' was changed to '?' - the
value is perceived as not measured.

Automatic conversion script
Id: cif_fix_values 3008 2015-01-20 13:52:24Z robertas 
;
_cod_original_sg_symbol_H-M P2(1)/n
_cod_database_code 7019885

loop_
_symmetry_equiv_pos_as_xyz
'x, y, z'
'-x+1/2, y+1/2, -z+1/2'
'-x, -y, -z'
'x-1/2, -y-1/2, z-1/2'

loop_
_atom_site_label
_atom_site_type_symbol
_atom_site_fract_x
_atom_site_fract_y
_atom_site_fract_z
_atom_site_U_iso_or_equiv
_atom_site_adp_type
_atom_site_occupancy
_atom_site_symmetry_multiplicity
_atom_site_calc_flag
Sc1 Sc 0.775450(13) 0.806594(15) 0.028412(13) 0.01203(7) Uani 1 1 d
B1 B 0.91183(9) 0.87914(11) 0.19690(9) 0.0200(2) Uani 1 1 d
H1 H 0.8559(13) 0.7941(13) 0.1902(12) 0.030(4) Uiso 1 1 d
H2 H 0.8858(12) 0.9255(14) 0.1108(12) 0.032(4) Uiso 1 1 d
H3 H 0.8941(12) 0.9390(14) 0.2592(13) 0.035(4) Uiso 1 1 d
H4 H 0.9968(13) 0.8503(14) 0.2142(13) 0.033(4) Uiso 1 1 d
C1 C 0.64080(7) 0.96297(9) -0.03930(8) 0.01535(18) Uani 1 1 d
C2 C 0.65689(7) 0.96653(8) 0.07610(8) 0.01485(18) Uani 1 1 d
C3 C 0.61942(7) 0.85659(8) 0.11092(8) 0.01478(18) Uani 1 1 d
C4 C 0.57935(7) 0.78523(9) 0.01708(8) 0.01530(18) Uani 1 1 d
C5 C 0.59262(7) 0.85164(9) -0.07509(8) 0.01548(18) Uani 1 1 d
C6 C 0.66602(9) 1.06209(9) -0.10990(9) 0.0207(2) Uani 1 1 d
C7 C 0.69492(8) 1.07353(9) 0.14534(9) 0.01872(19) Uani 1 1 d
C8 C 0.61720(9) 0.82338(10) 0.22601(8) 0.0189(2) Uani 1 1 d
C9 C 0.52127(9) 0.66787(10) 0.01369(9) 0.0206(2) Uani 1 1 d
C10 C 0.80725(8) 0.60415(8) -0.03164(8) 0.01574(18) Uani 1 1 d
C11 C 0.91229(8) 0.64914(8) 0.02012(8) 0.01483(18) Uani 1 1 d
C12 C 0.93663(8) 0.74640(8) -0.04303(8) 0.01573(18) Uani 1 1 d
C13 C 0.84643(8) 0.76216(9) -0.13330(8) 0.01681(19) Uani 1 1 d
C14 C 0.76774(8) 0.67366(9) -0.12620(8) 0.01674(19) Uani 1 1 d
C15 C 0.75310(9) 0.49614(9) 0.00291(9) 0.0221(2) Uani 1 1 d
C16 C 0.98735(9) 0.59512(9) 0.11803(8) 0.0194(2) Uani 1 1 d
C17 C 1.04256(9) 0.81393(10) -0.02305(10) 0.0218(2) Uani 1 1 d
C18 C 0.83900(10) 0.85143(10) -0.22402(9) 0.0241(2) Uani 1 1 d
H5A H 0.5691(12) 0.8261(13) -0.1502(12) 0.026(4) Uiso 1 1 d
H6A H 0.7431(14) 1.0856(15) -0.0884(13) 0.037(4) Uiso 1 1 d
H6B H 0.6234(13) 1.1329(15) -0.1002(13) 0.036(4) Uiso 1 1 d
H6C H 0.6505(12) 1.0397(13) -0.1854(13) 0.033(4) Uiso 1 1 d
H7A H 0.7255(13) 1.0515(14) 0.2205(13) 0.033(4) Uiso 1 1 d
H7B H 0.7478(13) 1.1172(14) 0.1205(12) 0.032(4) Uiso 1 1 d
H7C H 0.6360(14) 1.1271(16) 0.1441(13) 0.041(4) Uiso 1 1 d
H8A H 0.6826(12) 0.8486(13) 0.2766(12) 0.028(4) Uiso 1 1 d
H8B H 0.6095(12) 0.7409(15) 0.2332(12) 0.029(4) Uiso 1 1 d
H8C H 0.5552(13) 0.8568(14) 0.2474(13) 0.033(4) Uiso 1 1 d
H9A H 0.5218(12) 0.6245(13) -0.0530(12) 0.027(3) Uiso 1 1 d
H9B H 0.5555(12) 0.6154(14) 0.0730(12) 0.030(4) Uiso 1 1 d
H9C H 0.4469(14) 0.6822(13) 0.0160(13) 0.034(4) Uiso 1 1 d
H14A H 0.7009(12) 0.6628(12) -0.1758(11) 0.021(3) Uiso 1 1 d
H15A H 0.7407(12) 0.5020(14) 0.0764(13) 0.034(4) Uiso 1 1 d
H15B H 0.6818(13) 0.4846(14) -0.0457(13) 0.035(4) Uiso 1 1 d
H15C H 0.7998(13) 0.4259(15) 0.0008(13) 0.034(4) Uiso 1 1 d
H16A H 0.9501(12) 0.5739(14) 0.1756(13) 0.035(4) Uiso 1 1 d
H16B H 1.0440(13) 0.6480(15) 0.1497(13) 0.035(4) Uiso 1 1 d
H16C H 1.0183(13) 0.5223(15) 0.0999(13) 0.037(4) Uiso 1 1 d
H17A H 1.0694(15) 0.8242(15) 0.0508(16) 0.043(5) Uiso 1 1 d
H17B H 1.0961(13) 0.7714(15) -0.0468(13) 0.036(4) Uiso 1 1 d
H17C H 1.0337(14) 0.8886(16) -0.0568(14) 0.043(4) Uiso 1 1 d
H18A H 0.7655(14) 0.8610(14) -0.2645(14) 0.036(4) Uiso 1 1 d
H18B H 0.8661(13) 0.9313(15) -0.1981(13) 0.039(4) Uiso 1 1 d
H18C H 0.8837(15) 0.8241(15) -0.2740(14) 0.041(4) Uiso 1 1 d

loop_
_atom_site_aniso_label
_atom_site_aniso_U_11
_atom_site_aniso_U_22
_atom_site_aniso_U_33
_atom_site_aniso_U_23
_atom_site_aniso_U_13
_atom_site_aniso_U_12
Sc1 0.01153(10) 0.01373(10) 0.01121(10) -0.00069(5) 0.00339(7) 0.00011(5)
B1 0.0181(5) 0.0227(5) 0.0171(5) -0.0038(4) -0.0005(4) 0.0023(4)
C1 0.0124(4) 0.0176(4) 0.0164(4) 0.0019(3) 0.0039(3) 0.0024(3)
C2 0.0119(4) 0.0163(4) 0.0169(4) -0.0010(3) 0.0042(3) 0.0016(3)
C3 0.0127(4) 0.0173(4) 0.0154(4) -0.0009(3) 0.0053(3) 0.0008(3)
C4 0.0124(4) 0.0180(4) 0.0163(4) -0.0010(3) 0.0050(3) -0.0003(3)
C5 0.0119(4) 0.0200(5) 0.0143(4) 0.0000(3) 0.0024(3) 0.0012(3)
C6 0.0199(5) 0.0206(5) 0.0220(5) 0.0059(4) 0.0057(4) 0.0012(4)
C7 0.0172(4) 0.0173(4) 0.0221(5) -0.0039(4) 0.0053(4) 0.0003(4)
C8 0.0200(5) 0.0225(5) 0.0162(5) 0.0003(4) 0.0081(4) 0.0005(4)
C9 0.0187(5) 0.0195(5) 0.0243(5) -0.0018(4) 0.0064(4) -0.0044(4)
C10 0.0175(4) 0.0151(4) 0.0159(4) -0.0028(3) 0.0065(3) 0.0008(3)
C11 0.0155(4) 0.0161(4) 0.0141(4) -0.0013(3) 0.0058(3) 0.0028(3)
C12 0.0158(4) 0.0176(4) 0.0158(4) -0.0011(3) 0.0077(3) 0.0013(3)
C13 0.0189(4) 0.0194(5) 0.0138(4) 0.0002(3) 0.0072(3) 0.0030(4)
C14 0.0173(4) 0.0194(4) 0.0138(4) -0.0037(3) 0.0039(4) 0.0018(3)
C15 0.0253(5) 0.0174(5) 0.0257(5) -0.0015(4) 0.0102(4) -0.0032(4)
C16 0.0211(5) 0.0209(5) 0.0159(4) 0.0002(4) 0.0039(4) 0.0060(4)
C17 0.0172(5) 0.0245(5) 0.0258(5) -0.0007(4) 0.0096(4) -0.0023(4)
C18 0.0305(6) 0.0263(5) 0.0180(5) 0.0062(4) 0.0106(4) 0.0059(4)

loop_
_atom_type_symbol
_atom_type_description
_atom_type_scat_dispersion_real
_atom_type_scat_dispersion_imag
_atom_type_scat_source
C C 0.0033 0.0016 'International Tables Vol C Tables 4.2.6.8 and 6.1.1.4'
H H 0.0000 0.0000 'International Tables Vol C Tables 4.2.6.8 and 6.1.1.4'
B B 0.0013 0.0007 'International Tables Vol C Tables 4.2.6.8 and 6.1.1.4'
Sc Sc 0.2519 0.3716 'International Tables Vol C Tables 4.2.6.8 and 6.1.1.4'

loop_
_geom_angle_atom_site_label_1
_geom_angle_atom_site_label_2
_geom_angle_atom_site_label_3
_geom_angle
Cnt1 Sc1 B1 111.0
Cnt1 Sc1 H1 109.2
Cnt1 Sc1 H2 106.0
Cnt2 Sc1 B1 110.1
Cnt2 Sc1 H1 107.8
Cnt2 Sc1 H2 110.1
Cnt1 Sc1 Cnt2 138.8
H2 Sc1 H1 54.2(6)
H2 Sc1 C5 126.2(4)
H1 Sc1 C5 137.6(4)
H2 Sc1 C14 135.3(4)
H1 Sc1 C14 132.0(4)
C5 Sc1 C14 80.49(3)
H2 Sc1 C4 130.9(4)
H1 Sc1 C4 108.2(4)
C5 Sc1 C4 33.98(3)
C14 Sc1 C4 91.96(3)
H2 Sc1 C13 103.1(4)
H1 Sc1 C13 128.2(4)
C5 Sc1 C13 94.08(3)
C14 Sc1 C13 33.70(3)
C4 Sc1 C13 118.68(3)
H2 Sc1 C1 92.5(4)
H1 Sc1 C1 122.5(4)
C5 Sc1 C1 33.81(3)
C14 Sc1 C1 105.07(3)
C4 Sc1 C1 56.30(3)
C13 Sc1 C1 101.92(3)
H2 Sc1 C10 128.8(4)
H1 Sc1 C10 99.4(4)
C5 Sc1 C10 103.11(3)
C14 Sc1 C10 33.65(3)
C4 Sc1 C10 96.99(3)
C13 Sc1 C10 56.03(3)
C1 Sc1 C10 134.61(3)
H2 Sc1 C3 98.5(4)
H1 Sc1 C3 81.8(4)
C5 Sc1 C3 55.79(3)
C14 Sc1 C3 125.50(3)
C4 Sc1 C3 33.64(3)
C13 Sc1 C3 149.70(3)
C1 Sc1 C3 55.74(3)
C10 Sc1 C3 122.48(3)
H2 Sc1 C11 95.3(4)
H1 Sc1 C11 78.7(4)
C5 Sc1 C11 134.86(3)
C14 Sc1 C11 55.53(3)
C4 Sc1 C11 128.56(3)
C13 Sc1 C11 55.71(3)
C1 Sc1 C11 157.48(3)
C10 Sc1 C11 33.51(3)
C3 Sc1 C11 142.88(3)
H2 Sc1 C12 81.3(4)
H1 Sc1 C12 94.7(4)
C5 Sc1 C12 127.60(3)
C14 Sc1 C12 55.48(3)
C4 Sc1 C12 147.38(3)
C13 Sc1 C12 33.53(3)
C1 Sc1 C12 128.41(3)
C10 Sc1 C12 55.59(3)
C3 Sc1 C12 175.82(3)
C11 Sc1 C12 33.34(3)
H2 Sc1 C2 77.1(4)
H1 Sc1 C2 89.8(4)
C5 Sc1 C2 55.62(3)
C14 Sc1 C2 135.71(3)
C4 Sc1 C2 55.78(3)
C13 Sc1 C2 134.06(3)
C1 Sc1 C2 33.45(3)
C10 Sc1 C2 152.75(3)
C3 Sc1 C2 33.35(3)
C11 Sc1 C2 168.49(3)
C12 Sc1 C2 149.58(3)
H2 Sc1 B1 27.1(4)
H1 Sc1 B1 27.2(4)
C5 Sc1 B1 139.47(4)
C14 Sc1 B1 139.62(4)
C4 Sc1 B1 124.03(4)
C13 Sc1 B1 117.26(4)
C1 Sc1 B1 109.99(4)
C10 Sc1 B1 115.38(4)
C3 Sc1 B1 91.32(3)
C11 Sc1 B1 85.54(3)
C12 Sc1 B1 86.61(4)
C2 Sc1 B1 83.86(3)
H4 B1 H3 112.8(11)
H4 B1 H1 108.3(11)
H3 B1 H1 109.7(11)
H4 B1 H2 111.8(11)
H3 B1 H2 109.2(11)
H1 B1 H2 104.7(10)
H4 B1 Sc1 121.1(8)
H3 B1 Sc1 126.1(8)
H1 B1 Sc1 53.2(7)
H2 B1 Sc1 51.6(7)
C5 C1 C2 107.60(8)
C5 C1 C6 126.64(9)
C2 C1 C6 125.71(9)
C5 C1 Sc1 71.91(5)
C2 C1 Sc1 74.70(5)
C6 C1 Sc1 121.13(6)
C1 C2 C3 108.02(8)
C1 C2 C7 124.81(9)
C3 C2 C7 126.84(9)
C1 C2 Sc1 71.85(5)
C3 C2 Sc1 72.81(5)
C7 C2 Sc1 126.17(6)
C4 C3 C2 108.16(8)
C4 C3 C8 125.58(9)
C2 C3 C8 126.20(9)
C4 C3 Sc1 71.84(5)
C2 C3 Sc1 73.83(5)
C8 C3 Sc1 122.40(6)
C5 C4 C3 107.38(8)
C5 C4 C9 125.63(9)
C3 C4 C9 126.61(9)
C5 C4 Sc1 72.26(5)
C3 C4 Sc1 74.52(5)
C9 C4 Sc1 124.27(7)
C1 C5 C4 108.84(8)
C1 C5 Sc1 74.28(5)
C4 C5 Sc1 73.77(5)
C14 C10 C11 107.57(8)
C14 C10 C15 126.40(9)
C11 C10 C15 125.83(9)
C14 C10 Sc1 72.46(5)
C11 C10 Sc1 74.20(5)
C15 C10 Sc1 122.93(6)
C10 C11 C12 107.96(8)
C10 C11 C16 125.24(9)
C12 C11 C16 126.57(9)
C10 C11 Sc1 72.29(5)
C12 C11 Sc1 73.35(5)
C16 C11 Sc1 124.39(6)
C13 C12 C11 108.09(8)
C13 C12 C17 125.83(9)
C11 C12 C17 125.91(9)
C13 C12 Sc1 71.99(5)
C11 C12 Sc1 73.31(5)
C17 C12 Sc1 124.24(7)
C14 C13 C12 107.55(8)
C14 C13 C18 126.09(9)
C12 C13 C18 126.25(9)
C14 C13 Sc1 72.72(5)
C12 C13 Sc1 74.48(5)
C18 C13 Sc1 121.50(7)
C13 C14 C10 108.83(8)
C13 C14 Sc1 73.59(5)
C10 C14 Sc1 73.88(5)

loop_
_geom_bond_atom_site_label_1
_geom_bond_atom_site_label_2
_geom_bond_distance
Sc1 Cnt1 2.139
Sc1 Cnt2 2.146
Sc1 H2 2.033(15)
Sc1 H1 2.066(15)
Sc1 C5 2.4229(9)
Sc1 C14 2.4401(10)
Sc1 C4 2.4424(9)
Sc1 C13 2.4514(9)
Sc1 C1 2.4536(9)
Sc1 C10 2.4585(9)
Sc1 C3 2.4772(9)
Sc1 C11 2.4832(9)
Sc1 C12 2.4837(9)
Sc1 C2 2.4905(9)
Sc1 B1 2.5433(11)
B1 H4 1.088(16)
B1 H3 1.094(16)
B1 H1 1.177(15)
B1 H2 1.181(15)
C1 C5 1.4183(13)
C1 C2 1.4233(13)
C1 C6 1.5030(13)
C2 C3 1.4257(13)
C2 C7 1.4995(13)
C3 C4 1.4240(13)
C3 C8 1.5041(13)
C4 C5 1.4217(13)
C4 C9 1.5025(14)
C10 C14 1.4181(14)
C10 C11 1.4248(13)
C10 C15 1.5022(14)
C11 C12 1.4250(13)
C11 C16 1.5020(13)
C12 C13 1.4237(13)
C12 C17 1.5011(14)
C13 C14 1.4178(14)
C13 C18 1.5083(14)
